data_7213660
loop_
_publ_author_name
'Raja, Duraisamy Senthil'
'Luo, Jheng-Hong'
'Yeh, Chun-Ting'
'Jiang, Yue-Chun'
'Hsu, Kuei-Fang'
'Lin, Chia-Her'

_publ_section_title
;
 Novel alkali and alkaline earth metal coordination polymers based on
 1,4-naphthalenedicarboxylic acid: synthesis, structural characterization
 and properties
;
_journal_issue 10
_journal_name_full CrystEngComm
_journal_page_first 1985
_journal_paper_doi 10.1039/c3ce42208a
_journal_volume 16
_journal_year 2014
_chemical_formula_sum 'C15 H13 N Na2 O5'
_chemical_formula_weight 333.24
_chemical_name_systematic
; 
 ? 
;
_space_group_IT_number 170
_symmetry_space_group_name_Hall 'P 65'
_symmetry_space_group_name_H-M 'P 65'
_atom_sites_solution_hydrogens geom
_atom_sites_solution_primary direct
_atom_sites_solution_secondary difmap
_audit_creation_method SHELXL-97
_cell_angle_alpha 90.00
_cell_angle_beta 90.00
_cell_angle_gamma 120.00
_cell_formula_units_Z 6
_cell_length_a 18.2186(6)
_cell_length_b 18.2186(6)
_cell_length_c 8.6880(3)
_cell_measurement_temperature 295(2)
_cell_volume 2497.36(14)
_computing_structure_refinement 'SHELXL-97 (Sheldrick, 2008)'
_computing_structure_solution 'SHELXS-97 (Sheldrick, 2008)'
_diffrn_ambient_temperature 295(2)
_diffrn_measured_fraction_theta_full 0.996
_diffrn_measured_fraction_theta_max 0.996
_diffrn_radiation_monochromator graphite
_diffrn_radiation_source 'fine-focus sealed tube'
_diffrn_radiation_type MoK\a
_diffrn_radiation_wavelength 0.71073
_diffrn_reflns_av_R_equivalents 0.0648
_diffrn_reflns_av_sigmaI/netI 0.0437
_diffrn_reflns_limit_h_max 21
_diffrn_reflns_limit_h_min -24
_diffrn_reflns_limit_k_max 24
_diffrn_reflns_limit_k_min -24
_diffrn_reflns_limit_l_max 11
_diffrn_reflns_limit_l_min -11
_diffrn_reflns_number 30397
_diffrn_reflns_theta_full 28.29
_diffrn_reflns_theta_max 28.29
_diffrn_reflns_theta_min 2.68
_exptl_absorpt_coefficient_mu 0.143
_exptl_crystal_density_diffrn 1.329
_exptl_crystal_density_method 'not measured'
_exptl_crystal_F_000 1032
_refine_diff_density_max 0.301
_refine_diff_density_min -0.211
_refine_diff_density_rms 0.053
_refine_ls_abs_structure_details 'Flack H D (1983), Acta Cryst. A39, 876-881'
_refine_ls_abs_structure_Flack -0.5(4)
_refine_ls_extinction_method none
_refine_ls_goodness_of_fit_ref 1.060
_refine_ls_hydrogen_treatment mixed
_refine_ls_matrix_type full
_refine_ls_number_parameters 208
_refine_ls_number_reflns 4135
_refine_ls_number_restraints 1
_refine_ls_restrained_S_all 1.059
_refine_ls_R_factor_all 0.0788
_refine_ls_R_factor_gt 0.0491
_refine_ls_shift/su_max 0.000
_refine_ls_shift/su_mean 0.000
_refine_ls_structure_factor_coef Fsqd
_refine_ls_weighting_details 'calc w=1/[\s^2^(Fo^2^)+(0.0668P)^2^+0.2458P] where P=(Fo^2^+2Fc^2^)/3'
_refine_ls_weighting_scheme calc
_refine_ls_wR_factor_gt 0.1173
_refine_ls_wR_factor_ref 0.1320
_reflns_number_gt 2981
_reflns_number_total 4135
_reflns_threshold_expression >2sigma(I)
_cod_data_source_file c3ce42208a.txt
_cod_data_source_block 2
_cod_depositor_comments
;

2023-11-23
Z value and formula fixed to values more according to usual
chemical conventions.                 miguel
;
_cod_original_formula_weight 249.93
_cod_original_formula_units_Z 8
_cod_original_formula_sum 'C11.25 H9.75 N0.75 Na1.50 O3.75'
_cod_database_code 7213660

loop_
_symmetry_equiv_pos_as_xyz
'x, y, z'
'-y, x-y, z+2/3'
'-x+y, -x, z+1/3'
'-x, -y, z+1/2'
'y, -x+y, z+1/6'
'x-y, x, z+5/6'

loop_
_atom_site_label
_atom_site_type_symbol
_atom_site_fract_x
_atom_site_fract_y
_atom_site_fract_z
_atom_site_U_iso_or_equiv
_atom_site_adp_type
_atom_site_occupancy
_atom_site_symmetry_multiplicity
_atom_site_calc_flag
_atom_site_refinement_flags
Na1 Na 0.63835(6) 0.36356(6) 0.17632(13) 0.0390(3) Uani 1 1 d .
Na2 Na 0.51105(6) 0.25908(7) 0.51172(14) 0.0404(3) Uani 1 1 d .
O2 O 0.78050(12) 0.39047(11) 0.2666(2) 0.0406(5) Uani 1 1 d .
C11 C 0.81851(15) 0.45941(15) 0.1940(3) 0.0354(5) Uani 1 1 d .
C10 C 0.91269(15) 0.51320(15) 0.2252(3) 0.0331(5) Uani 1 1 d .
C9 C 1.03583(15) 0.63697(15) 0.3415(3) 0.0328(5) Uani 1 1 d .
C8 C 0.94699(16) 0.59041(16) 0.3077(3) 0.0354(6) Uani 1 1 d .
O1 O 0.78413(13) 0.48498(13) 0.1022(3) 0.0544(6) Uani 1 1 d .
C6 C 0.96565(17) 0.48575(18) 0.1732(4) 0.0442(6) Uani 1 1 d .
H6A H 0.9436 0.4359 0.1165 0.053 Uiso 1 1 calc R
C4 C 1.06715(18) 0.71423(18) 0.4249(4) 0.0509(8) Uani 1 1 d .
H4A H 1.1247 0.7462 0.4472 0.061 Uiso 1 1 calc R
C3 C 0.89489(18) 0.62207(19) 0.3624(5) 0.0600(9) Uani 1 1 d .
H3A H 0.8369 0.5916 0.3436 0.072 Uiso 1 1 calc R
O1S O 0.37096(17) 0.23216(19) 0.5071(4) 0.0793(8) Uani 1 1 d .
C2 C 1.0139(2) 0.7418(2) 0.4722(6) 0.0793(14) Uani 1 1 d .
H2A H 1.0356 0.7925 0.5263 0.095 Uiso 1 1 calc R
N1S N 0.2891(2) 0.2879(2) 0.5783(4) 0.0768(10) Uani 1 1 d .
C1S C 0.3585(3) 0.2890(3) 0.5389(6) 0.0831(12) Uani 1 1 d .
H1SA H 0.4063 0.3427 0.5349 0.100 Uiso 1 1 calc R
C1 C 0.9277(2) 0.6953(3) 0.4410(7) 0.0898(16) Uani 1 1 d .
H1A H 0.8923 0.7151 0.4748 0.108 Uiso 1 1 calc R
C2S C 0.2817(5) 0.3604(5) 0.6070(9) 0.146(3) Uani 1 1 d .
H2SA H 0.2558 0.3550 0.7058 0.220 Uiso 1 1 calc R
H2SB H 0.2473 0.3654 0.5286 0.220 Uiso 1 1 calc R
H2SC H 0.3370 0.4101 0.6062 0.220 Uiso 1 1 calc R
C3S C 0.2182(5) 0.2120(6) 0.602(2) 0.297(9) Uani 1 1 d .
H3SA H 0.1812 0.2191 0.6717 0.445 Uiso 1 1 calc R
H3SB H 0.2335 0.1731 0.6460 0.445 Uiso 1 1 calc R
H3SC H 0.1896 0.1900 0.5060 0.445 Uiso 1 1 calc R
C5 C 1.05213(18) 0.53159(18) 0.2040(3) 0.0428(6) Uani 1 1 d .
H5A H 1.0865 0.5117 0.1653 0.051 Uiso 1 1 calc R
C7 C 1.08883(15) 0.60468(16) 0.2889(3) 0.0306(5) Uani 1 1 d .
C12 C 1.18162(15) 0.64328(15) 0.3284(3) 0.0323(5) Uani 1 1 d .
O4 O 1.22335(12) 0.61764(12) 0.2525(2) 0.0407(5) Uani 1 1 d .
O3 O 1.21330(12) 0.69580(14) 0.4344(3) 0.0529(6) Uani 1 1 d .

loop_
_atom_site_aniso_label
_atom_site_aniso_U_11
_atom_site_aniso_U_22
_atom_site_aniso_U_33
_atom_site_aniso_U_23
_atom_site_aniso_U_13
_atom_site_aniso_U_12
Na1 0.0395(5) 0.0387(5) 0.0346(5) -0.0040(4) -0.0049(4) 0.0164(4)
Na2 0.0406(5) 0.0417(6) 0.0409(5) -0.0058(5) 0.0013(5) 0.0220(5)
O2 0.0360(10) 0.0334(10) 0.0427(11) 0.0056(8) 0.0035(9) 0.0100(8)
C11 0.0311(12) 0.0324(13) 0.0336(13) -0.0027(11) -0.0044(11) 0.0091(11)
C10 0.0289(12) 0.0319(12) 0.0322(13) 0.0041(10) -0.0024(10) 0.0105(10)
C9 0.0295(11) 0.0286(11) 0.0381(13) -0.0027(11) 0.0004(11) 0.0129(9)
C8 0.0295(12) 0.0330(13) 0.0423(15) 0.0000(11) -0.0002(11) 0.0145(10)
O1 0.0432(11) 0.0526(12) 0.0548(12) 0.0125(10) -0.0184(10) 0.0146(10)
C6 0.0411(14) 0.0398(14) 0.0488(16) -0.0168(13) -0.0088(14) 0.0179(12)
C4 0.0320(14) 0.0385(15) 0.078(2) -0.0176(15) -0.0038(14) 0.0142(12)
C3 0.0294(13) 0.0483(17) 0.099(3) -0.0144(19) 0.0002(17) 0.0173(13)
O1S 0.0716(17) 0.102(2) 0.0863(19) -0.0236(17) -0.0159(16) 0.0601(16)
C2 0.0489(19) 0.057(2) 0.133(4) -0.048(2) -0.007(2) 0.0275(17)
N1S 0.063(2) 0.098(3) 0.088(2) -0.004(2) -0.0027(17) 0.055(2)
C1S 0.060(2) 0.091(3) 0.092(3) -0.015(3) -0.007(2) 0.033(2)
C1 0.0447(19) 0.069(2) 0.161(4) -0.050(3) 0.000(2) 0.0323(18)
C2S 0.174(6) 0.187(7) 0.156(6) -0.077(5) -0.058(5) 0.149(6)
C3S 0.109(5) 0.202(9) 0.60(3) 0.185(13) 0.131(10) 0.093(6)
C5 0.0374(14) 0.0465(15) 0.0483(16) -0.0142(13) -0.0038(12) 0.0238(12)
C7 0.0293(12) 0.0336(13) 0.0286(12) -0.0008(9) 0.0001(10) 0.0153(10)
C12 0.0328(12) 0.0351(13) 0.0315(13) 0.0011(11) -0.0017(11) 0.0189(11)
O4 0.0349(10) 0.0521(11) 0.0411(11) -0.0045(9) 0.0012(8) 0.0262(9)
O3 0.0431(11) 0.0658(13) 0.0562(13) -0.0284(11) -0.0212(10) 0.0320(10)

loop_
_atom_type_symbol
_atom_type_description
_atom_type_scat_dispersion_real
_atom_type_scat_dispersion_imag
_atom_type_scat_source
C C 0.0033 0.0016 'International Tables Vol C Tables 4.2.6.8 and 6.1.1.4'
H H 0.0000 0.0000 'International Tables Vol C Tables 4.2.6.8 and 6.1.1.4'
O O 0.0106 0.0060 'International Tables Vol C Tables 4.2.6.8 and 6.1.1.4'
Na Na 0.0362 0.0249 'International Tables Vol C Tables 4.2.6.8 and 6.1.1.4'
N N 0.0061 0.0033 'International Tables Vol C Tables 4.2.6.8 and 6.1.1.4'

loop_
_geom_angle_atom_site_label_1
_geom_angle_atom_site_label_2
_geom_angle_atom_site_label_3
_geom_angle
_geom_angle_site_symmetry_1
_geom_angle_site_symmetry_3
O4 Na1 O2 136.49(8) 5_565 2_654
O4 Na1 O4 125.10(8) 5_565 6_544
O2 Na1 O4 87.80(8) 2_654 6_544
O4 Na1 O2 86.78(8) 5_565 .
O2 Na1 O2 124.84(8) 2_654 .
O4 Na1 O2 89.59(7) 6_544 .
O4 Na1 O1 104.55(8) 5_565 .
O2 Na1 O1 80.39(7) 2_654 .
O4 Na1 O1 115.43(8) 6_544 .
O2 Na1 O1 51.89(6) . .
O4 Na1 O3 79.63(7) 5_565 6_544
O2 Na1 O3 109.69(8) 2_654 6_544
O4 Na1 O3 51.04(6) 6_544 6_544
O2 Na1 O3 110.70(8) . 6_544
O1 Na1 O3 160.94(8) . 6_544
O4 Na1 C12 103.78(8) 5_565 6_544
O2 Na1 C12 97.03(8) 2_654 6_544
O4 Na1 C12 25.77(7) 6_544 6_544
O2 Na1 C12 103.65(7) . 6_544
O1 Na1 C12 140.71(9) . 6_544
O3 Na1 C12 25.56(7) 6_544 6_544
O4 Na1 Na1 167.14(7) 5_565 2_654
O2 Na1 Na1 49.22(5) 2_654 2_654
O4 Na1 Na1 43.13(6) 6_544 2_654
O2 Na1 Na1 97.27(6) . 2_654
O1 Na1 Na1 87.42(6) . 2_654
O3 Na1 Na1 87.52(6) 6_544 2_654
C12 Na1 Na1 63.43(7) 6_544 2_654
O4 Na1 Na1 47.64(5) 5_565 3_665
O2 Na1 Na1 166.59(7) 2_654 3_665
O4 Na1 Na1 97.95(6) 6_544 3_665
O2 Na1 Na1 43.62(6) . 3_665
O1 Na1 Na1 86.20(6) . 3_665
O3 Na1 Na1 83.16(6) 6_544 3_665
C12 Na1 Na1 93.27(6) 6_544 3_665
Na1 Na1 Na1 130.48(5) 2_654 3_665
O4 Na1 Na2 110.78(6) 5_565 2_654
O2 Na1 Na2 112.72(6) 2_654 2_654
O4 Na1 Na2 44.94(5) 6_544 2_654
O2 Na1 Na2 44.66(5) . 2_654
O1 Na1 Na2 82.75(6) . 2_654
O3 Na1 Na2 78.44(6) 6_544 2_654
C12 Na1 Na2 61.93(5) 6_544 2_654
Na1 Na1 Na2 65.45(4) 2_654 2_654
Na1 Na1 Na2 65.03(4) 3_665 2_654
O4 Na1 Na2 134.24(6) 5_565 3_664
O2 Na1 Na2 40.50(5) 2_654 3_664
O4 Na1 Na2 100.01(6) 6_544 3_664
O2 Na1 Na2 86.25(5) . 3_664
O1 Na1 Na2 40.45(5) . 3_664
O3 Na1 Na2 144.23(6) 6_544 3_664
C12 Na1 Na2 121.82(6) 6_544 3_664
Na1 Na1 Na2 58.44(2) 2_654 3_664
Na1 Na1 Na2 126.19(5) 3_665 3_664
Na2 Na1 Na2 95.03(3) 2_654 3_664
O3 Na2 O1 173.09(9) 6_544 2_655
O3 Na2 O1S 98.95(10) 6_544 .
O1 Na2 O1S 86.70(10) 2_655 .
O3 Na2 O2 90.17(8) 6_544 3_665
O1 Na2 O2 82.94(8) 2_655 3_665
O1S Na2 O2 148.47(11) . 3_665
O3 Na2 O4 84.32(8) 6_544 5_565
O1 Na2 O4 96.75(8) 2_655 5_565
O1S Na2 O4 116.64(10) . 5_565
O2 Na2 O4 94.17(7) 3_665 5_565
O3 Na2 Na1 86.64(6) 6_544 3_665
O1 Na2 Na1 89.17(6) 2_655 3_665
O1S Na2 Na1 161.78(9) . 3_665
O2 Na2 Na1 47.85(5) 3_665 3_665
O4 Na2 Na1 46.32(5) 5_565 3_665
O3 Na2 Na1 128.34(7) 6_544 2_655
O1 Na2 Na1 44.91(5) 2_655 2_655
O1S Na2 Na1 127.72(9) . 2_655
O2 Na2 Na1 38.61(5) 3_665 2_655
O4 Na2 Na1 91.78(6) 5_565 2_655
Na1 Na2 Na1 56.53(2) 3_665 2_655
C11 O2 Na1 130.65(17) . 3_665
C11 O2 Na2 128.41(18) . 2_654
Na1 O2 Na2 100.89(8) 3_665 2_654
C11 O2 Na1 92.16(15) . .
Na1 O2 Na1 87.17(7) 3_665 .
Na2 O2 Na1 87.49(7) 2_654 .
O1 C11 O2 124.6(2) . .
O1 C11 C10 119.6(2) . .
O2 C11 C10 115.8(2) . .
C6 C10 C8 119.3(2) . .
C6 C10 C11 118.8(2) . .
C8 C10 C11 121.9(2) . .
C4 C9 C8 117.7(2) . .
C4 C9 C7 123.3(2) . .
C8 C9 C7 119.0(2) . .
C10 C8 C3 121.4(2) . .
C10 C8 C9 119.9(2) . .
C3 C8 C9 118.6(2) . .
C11 O1 Na2 145.9(2) . 3_664
C11 O1 Na1 90.83(16) . .
Na2 O1 Na1 94.64(8) 3_664 .
C10 C6 C5 120.7(2) . .
C10 C6 H6A 119.6 . .
C5 C6 H6A 119.6 . .
C2 C4 C9 120.8(3) . .
C2 C4 H4A 119.6 . .
C9 C4 H4A 119.6 . .
C1 C3 C8 121.2(3) . .
C1 C3 H3A 119.4 . .
C8 C3 H3A 119.4 . .
C1S O1S Na2 118.2(3) . .
C4 C2 C1 120.9(3) . .
C4 C2 H2A 119.5 . .
C1 C2 H2A 119.5 . .
C1S N1S C3S 118.6(5) . .
C1S N1S C2S 125.3(5) . .
C3S N1S C2S 116.0(6) . .
O1S C1S N1S 130.6(5) . .
O1S C1S H1SA 114.7 . .
N1S C1S H1SA 114.7 . .
C3 C1 C2 120.7(3) . .
C3 C1 H1A 119.6 . .
C2 C1 H1A 119.6 . .
N1S C2S H2SA 109.5 . .
N1S C2S H2SB 109.5 . .
H2SA C2S H2SB 109.5 . .
N1S C2S H2SC 109.5 . .
H2SA C2S H2SC 109.5 . .
H2SB C2S H2SC 109.5 . .
N1S C3S H3SA 109.5 . .
N1S C3S H3SB 109.5 . .
H3SA C3S H3SB 109.5 . .
N1S C3S H3SC 109.5 . .
H3SA C3S H3SC 109.5 . .
H3SB C3S H3SC 109.5 . .
C7 C5 C6 122.9(2) . .
C7 C5 H5A 118.5 . .
C6 C5 H5A 118.5 . .
C5 C7 C9 118.0(2) . .
C5 C7 C12 117.6(2) . .
C9 C7 C12 124.3(2) . .
O3 C12 O4 122.7(2) . .
O3 C12 C7 120.5(2) . .
O4 C12 C7 116.8(2) . .
O3 C12 Na1 66.23(14) . 5_665
O4 C12 Na1 57.54(13) . 5_665
C7 C12 Na1 169.13(18) . 5_665
C12 O4 Na1 134.69(17) . 6_654
C12 O4 Na2 122.86(17) . 6_654
Na1 O4 Na2 102.07(8) 6_654 6_654
C12 O4 Na1 96.69(16) . 5_665
Na1 O4 Na1 89.23(7) 6_654 5_665
Na2 O4 Na1 88.74(7) 6_654 5_665
C12 O3 Na2 158.9(2) . 5_665
C12 O3 Na1 88.21(15) . 5_665
Na2 O3 Na1 93.93(7) 5_665 5_665

loop_
_geom_bond_atom_site_label_1
_geom_bond_atom_site_label_2
_geom_bond_distance
_geom_bond_site_symmetry_2
Na1 O4 2.262(2) 5_565
Na1 O2 2.285(2) 2_654
Na1 O4 2.445(2) 6_544
Na1 O2 2.508(2) .
Na1 O1 2.547(2) .
Na1 O3 2.635(2) 6_544
Na1 C12 2.878(3) 6_544
Na1 Na1 3.3087(9) 2_654
Na1 Na1 3.3087(9) 3_665
Na1 Na2 3.3800(15) 2_654
Na1 Na2 3.5958(16) 3_664
Na2 O3 2.302(2) 6_544
Na2 O1 2.341(2) 2_655
Na2 O1S 2.346(3) .
Na2 O2 2.378(2) 3_665
Na2 O4 2.388(2) 5_565
Na2 Na1 3.3800(15) 3_665
Na2 Na1 3.5958(16) 2_655
O2 C11 1.259(3) .
O2 Na1 2.285(2) 3_665
O2 Na2 2.378(2) 2_654
C11 O1 1.240(3) .
C11 C10 1.515(3) .
C10 C6 1.367(4) .
C10 C8 1.415(4) .
C9 C4 1.424(4) .
C9 C8 1.433(4) .
C9 C7 1.434(3) .
C8 C3 1.417(4) .
O1 Na2 2.341(2) 3_664
C6 C5 1.391(4) .
C6 H6A 0.9300 .
C4 C2 1.360(4) .
C4 H4A 0.9300 .
C3 C1 1.344(5) .
C3 H3A 0.9300 .
O1S C1S 1.198(5) .
C2 C1 1.388(5) .
C2 H2A 0.9300 .
N1S C1S 1.300(5) .
N1S C3S 1.356(9) .
N1S C2S 1.416(6) .
C1S H1SA 0.9300 .
C1 H1A 0.9300 .
C2S H2SA 0.9600 .
C2S H2SB 0.9600 .
C2S H2SC 0.9600 .
C3S H3SA 0.9600 .
C3S H3SB 0.9600 .
C3S H3SC 0.9600 .
C5 C7 1.369(4) .
C5 H5A 0.9300 .
C7 C12 1.511(3) .
C12 O3 1.242(3) .
C12 O4 1.260(3) .
C12 Na1 2.878(3) 5_665
O4 Na1 2.262(2) 6_654
O4 Na2 2.388(2) 6_654
O4 Na1 2.445(2) 5_665
O3 Na2 2.302(2) 5_665
O3 Na1 2.635(2) 5_665
